data_1520641
loop_
_publ_author_name
'Dahlborg, Magnus Asberg'
'Svensson, Goran'

_publ_section_title
;
 Structural Changes in the System Zn(1-x)Cd(x)WO4, Determined from Single
 Crystal Data.
;
_journal_name_full 'Acta Chemica Scandinavica'
_journal_page_first 1103
_journal_page_last 1109
_journal_paper_doi 10.3891/acta.chem.scand.53-1103
_journal_volume 53
_journal_year 1999
_chemical_formula_sum 'O4 W Zn'
_chemical_formula_weight 313.247
_space_group_IT_number 13
_symmetry_cell_setting monoclinic
_symmetry_Int_Tables_number 13
_symmetry_space_group_name_Hall '-P 2yc'
_symmetry_space_group_name_H-M 'P 1 2/c 1'
_cell_angle_alpha 90
_cell_angle_beta 90.615(25)
_cell_angle_gamma 90
_cell_formula_units_Z 2
_cell_length_a 4.6986(8)
_cell_length_b 5.7293(8)
_cell_length_c 4.9367(11)
_cell_volume 132.89(4)
_diffrn_ambient_temperature 293
_diffrn_radiation_probe x-ray
_diffrn_radiation_type MoK\a
_diffrn_radiation_wavelength 0.71069
_exptl_absorpt_coefficient_mu 52.059
_exptl_crystal_density_diffrn 7.828
_exptl_crystal_F_000 272
_refine_ls_goodness_of_fit_ref 1.126
_refine_ls_number_parameters 30
_refine_ls_number_reflns 538
_refine_ls_R_factor_gt 0.0293
_refine_ls_wR_factor_gt 0.0706
_cod_data_source_file Acta-Chem-Scand-1999-53-1103-1109-1.cif
_cod_data_source_block ZnWO4
_cod_original_sg_symbol_H-M 'P 2/c'
_cod_database_code 1520641

loop_
_symmetry_equiv_pos_site_id
_symmetry_equiv_pos_as_xyz
1 x,y,z
2 -x,y,1/2-z
3 -x,-y,-z
4 x,-y,1/2+z

loop_
_atom_site_label
_atom_site_type_symbol
_atom_site_thermal_displace_type
_atom_site_fract_x
_atom_site_fract_y
_atom_site_fract_z
_atom_site_occupancy
_atom_site_U_iso_or_equiv
_atom_site_calc_flag
_atom_site_refinement_flags
_atom_site_disorder_assembly
_atom_site_disorder_group
W W Uiso 0.00000 0.18258(6) 0.25000 1.000 0.0046(1) . . . .
Zn Zn Uiso 0.50000 0.6840(2) 0.25000 1.000 0.0078(2) . . . .
O1 O Uiso 0.2169(10) 0.1051(9) -0.0637(9) 1.000 0.0074(7) . . . .
O2 O Uiso 0.2565(10) 0.3777(8) 0.3996(10) 1.000 0.0074(7) . . . .

loop_
_geom_angle_atom_site_label_1
_geom_angle_atom_site_label_2
_geom_angle_atom_site_label_3
_geom_angle
_geom_angle_site_symmetry_1
_geom_angle_site_symmetry_2
_geom_angle_site_symmetry_3
_geom_angle_publ_flag
O1 W O2 96.7(2) . . . yes
O1 W O1 153.2(2) . . 2_555 yes
O1 W O2 99.9(2) . . 2_555 yes
O1 W O1 74.28(19) . . 3_555 yes
O1 W O1 85.06(19) . . 4_555 yes
O1 W O2 99.9(2) 2_555 . . yes
O2 W O2 103.1(2) . . 2_555 yes
O1 W O2 165.9(2) 3_555 . . yes
O1 W O2 89.3(2) 4_555 . . yes
O1 W O2 96.7(2) 2_555 . 2_555 yes
O1 W O1 85.06(19) 2_555 . 3_555 yes
O1 W O1 74.28(19) 2_555 . 4_555 yes
O1 W O2 89.3(2) 3_555 . 2_555 yes
O1 W O2 165.9(2) 4_555 . 2_555 yes
O1 W O1 79.28(18) 3_555 . 4_555 yes
O2 Zn O2 75.89(18) . . 2_655 yes
O1 Zn O2 164.52(19) 3_665 . . yes
O2 Zn O2 82.59(18) . . 3_666 yes
O2 Zn O2 82.11(18) . . 4_564 yes
O1 Zn O2 88.70(19) 4_565 . . yes
O1 Zn O2 88.70(19) 3_665 . 2_655 yes
O2 Zn O2 82.11(18) 2_655 . 3_666 yes
O2 Zn O2 82.59(18) 2_655 . 4_564 yes
O1 Zn O2 164.52(19) 4_565 . 2_655 yes
O1 Zn O2 96.90(18) 3_665 . 3_666 yes
O1 Zn O2 94.66(18) 3_665 . 4_564 yes
O1 Zn O1 106.7(2) 3_665 . 4_565 yes
O2 Zn O2 160.56(19) 3_666 . 4_564 yes
O1 Zn O2 94.66(18) 4_565 . 3_666 yes
O1 Zn O2 96.90(18) 4_565 . 4_564 yes
W O1 W 105.7(2) . . 3_555 yes
W O1 Zn 125.9(3) . . 3_665 yes
W O1 Zn 125.2(2) 3_555 . 3_665 yes
W O2 Zn 134.4(3) . . . yes
W O2 Zn 126.4(2) . . 3_666 yes
Zn O2 Zn 97.41(19) . . 3_666 yes

loop_
_geom_bond_atom_site_label_1
_geom_bond_atom_site_label_2
_geom_bond_distance
_geom_bond_site_symmetry_1
_geom_bond_site_symmetry_2
_geom_bond_publ_flag
W O1 1.915(5) . . yes
W O2 1.797(5) . . yes
W O1 1.915(5) . 2_555 yes
W O2 1.797(5) . 2_555 yes
W O1 2.140(5) . 3_555 yes
W O1 2.140(5) . 4_555 yes
Zn O2 2.225(5) . . yes
Zn O2 2.225(5) . 2_655 yes
Zn O1 2.025(5) . 3_665 yes
Zn O2 2.094(5) . 3_666 yes
Zn O2 2.094(5) . 4_564 yes
Zn O1 2.025(5) . 4_565 yes

loop_
_geom_torsion_atom_site_label_1
_geom_torsion_atom_site_label_2
_geom_torsion_atom_site_label_3
_geom_torsion_atom_site_label_4
_geom_torsion
_geom_torsion_site_symmetry_1
_geom_torsion_site_symmetry_2
_geom_torsion_site_symmetry_3
_geom_torsion_site_symmetry_4
_geom_torsion_publ_flag
O2 W O1 W 169.0(2) . . . 3_555 no
O2 W O1 Zn -30.4(3) . . . 3_665 no
O1 W O2 Zn 51.0(4) . . . . no
O1 W O2 Zn -109.7(3) . . . 3_666 no
O1 W O2 Zn -150.1(3) 2_555 . . . no
O2 W O2 Zn -50.8(4) 2_555 . . . no
O1 W O2 Zn 136.0(3) 4_555 . . . no
O2 Zn O2 W -80.7(3) 2_655 . . . no
O2 Zn O2 W -164.4(4) 3_666 . . . no
O2 Zn O2 W 3.6(3) 4_564 . . . no
O1 Zn O2 W 100.7(4) 4_565 . . . no
